data_1550094
loop_
_publ_author_name
'Bismillah, Aisha N.'
'Sturala, Jiri'
'Chapin, Brette M.'
'Yufit, Dmitry S.'
'Hodgkinson, Paul'
'McGonigal, Paul R.'

_publ_section_title
;
 Shape-selective crystallisation of fluxional carbon cages.
;
_journal_issue 46
_journal_name_full 'Chemical science'
_journal_page_first 8631
_journal_page_last 8636
_journal_paper_doi 10.1039/c8sc04303e
_journal_volume 9
_journal_year 2018
_chemical_formula_moiety 'C21 H16 F2 O'
_chemical_formula_sum 'C21 H16 F2 O'
_chemical_formula_weight 322.34
_chemical_name_systematic
;
(+/-)1,9-Bis(4-fluorophenyl)tricyclo[3.3.1.0^2,8^]nona-3,6-dien-9-ol
;
_space_group_crystal_system monoclinic
_space_group_IT_number 14
_space_group_name_Hall '-P 2yn'
_space_group_name_H-M_alt 'P 1 21/n 1'
_symmetry_space_group_name_Hall '-P 2yn'
_symmetry_space_group_name_H-M 'P 1 21/n 1'
_atom_sites_solution_hydrogens mixed
_atom_sites_solution_primary direct
_audit_creation_date 2017-09-29
_audit_creation_method
;
Olex2 1.2-beta
(compiled 2017.08.10 svn.r3458 for OlexSys, GUI svn.r5381)
;
_audit_update_record
;
2018-07-23 deposited with the CCDC.
2018-10-22 downloaded from the CCDC.
;
_cell_angle_alpha 90
_cell_angle_beta 90.510(3)
_cell_angle_gamma 90
_cell_formula_units_Z 4
_cell_length_a 9.8199(3)
_cell_length_b 6.2643(2)
_cell_length_c 24.9393(8)
_cell_measurement_reflns_used 3162
_cell_measurement_temperature 320(2)
_cell_measurement_theta_max 29.5030
_cell_measurement_theta_min 2.4680
_cell_volume 1534.08(8)
_computing_cell_refinement
;
CrysAlisPro, Agilent Technologies,
Version 1.171.37.35h (release 09-02-2015 CrysAlis171 .NET)
(compiled Feb  9 2015,16:26:32)
;
_computing_data_collection
;
CrysAlisPro, Agilent Technologies,
Version 1.171.37.35h (release 09-02-2015 CrysAlis171 .NET)
(compiled Feb  9 2015,16:26:32)
;
_computing_data_reduction
;
CrysAlisPro, Agilent Technologies,
Version 1.171.37.35h (release 09-02-2015 CrysAlis171 .NET)
(compiled Feb  9 2015,16:26:32)
;
_computing_molecular_graphics 'Olex2 (Dolomanov et al., 2009)'
_computing_publication_material 'Olex2 (Dolomanov et al., 2009)'
_computing_structure_refinement 'ShelXL (Sheldrick, 2015)'
_computing_structure_solution 'XS (Sheldrick, 2008)'
_diffrn_ambient_temperature 320.0
_diffrn_detector 'CCD area detector'
_diffrn_detector_area_resol_mean 16.1511
_diffrn_detector_type Sapphire3
_diffrn_measured_fraction_theta_full 0.999
_diffrn_measured_fraction_theta_max 0.999
_diffrn_measurement_details
;
#__ type_ start__ end____ width___ exp.time_
  1 omega  -39.00   52.00   1.0000    5.0000
omega____ theta____ kappa____ phi______ frames
    -       31.9029  -57.0000  -60.0000 91

#__ type_ start__ end____ width___ exp.time_
  2 omega   72.00  114.00   1.0000    5.0000
omega____ theta____ kappa____ phi______ frames
    -       31.9029 -178.0000   30.0000 42

#__ type_ start__ end____ width___ exp.time_
  3 omega   57.00  113.00   1.0000    5.0000
omega____ theta____ kappa____ phi______ frames
    -       31.9029 -178.0000  150.0000 56

#__ type_ start__ end____ width___ exp.time_
  4 omega  -24.00   77.00   1.0000    5.0000
omega____ theta____ kappa____ phi______ frames
    -       31.9029 -100.0000  150.0000 101

#__ type_ start__ end____ width___ exp.time_
  5 omega  -36.00  107.00   1.0000    5.0000
omega____ theta____ kappa____ phi______ frames
    -       31.9029    0.0000  120.0000 143

#__ type_ start__ end____ width___ exp.time_
  6 omega   60.00   96.00   1.0000    5.0000
omega____ theta____ kappa____ phi______ frames
    -       31.9029  178.0000  -60.0000 36

#__ type_ start__ end____ width___ exp.time_
  7 omega  -77.00  -52.00   1.0000    5.0000
omega____ theta____ kappa____ phi______ frames
    -      -31.1216 -178.0000  150.0000 25
;
_diffrn_measurement_device 'Xcalibur, Sapphire3'
_diffrn_measurement_device_type '4-circle diffractometer'
_diffrn_measurement_method '\w scans'
_diffrn_orient_matrix_UB_11 -0.0361734000
_diffrn_orient_matrix_UB_12 0.0662390000
_diffrn_orient_matrix_UB_13 0.0180245000
_diffrn_orient_matrix_UB_21 0.0607235000
_diffrn_orient_matrix_UB_22 0.0173533000
_diffrn_orient_matrix_UB_23 0.0149763000
_diffrn_orient_matrix_UB_31 0.0148705000
_diffrn_orient_matrix_UB_32 0.0901971000
_diffrn_orient_matrix_UB_33 -0.0161139000
_diffrn_radiation_monochromator graphite
_diffrn_radiation_probe x-ray
_diffrn_radiation_type MoK\a
_diffrn_radiation_wavelength 0.71073
_diffrn_reflns_av_R_equivalents 0.0339
_diffrn_reflns_av_unetI/netI 0.0356
_diffrn_reflns_Laue_measured_fraction_full 0.999
_diffrn_reflns_Laue_measured_fraction_max 0.999
_diffrn_reflns_limit_h_max 13
_diffrn_reflns_limit_h_min -13
_diffrn_reflns_limit_k_max 8
_diffrn_reflns_limit_k_min -7
_diffrn_reflns_limit_l_max 19
_diffrn_reflns_limit_l_min -34
_diffrn_reflns_number 14915
_diffrn_reflns_point_group_measured_fraction_full 0.999
_diffrn_reflns_point_group_measured_fraction_max 0.999
_diffrn_reflns_theta_full 25.242
_diffrn_reflns_theta_max 28.999
_diffrn_reflns_theta_min 3.197
_diffrn_source 'sealed tubeEnhance (Mo) X-ray Source'
_diffrn_source_target Mo
_diffrn_source_type 'Enhance (Mo) X-ray Source'
_exptl_absorpt_coefficient_mu 0.101
_exptl_absorpt_correction_T_max 1.00000
_exptl_absorpt_correction_T_min 0.56425
_exptl_absorpt_correction_type multi-scan
_exptl_absorpt_process_details
;
CrysAlisPro, Agilent Technologies,
Version 1.171.37.35h (release 09-02-2015 CrysAlis171 .NET)
(compiled Feb  9 2015,16:26:32)
Empirical absorption correction using spherical harmonics,
 implemented in SCALE3 ABSPACK scaling algorithm.
;
_exptl_crystal_colour 'clear colourless'
_exptl_crystal_colour_lustre clear
_exptl_crystal_colour_primary colourless
_exptl_crystal_density_diffrn 1.396
_exptl_crystal_description prism
_exptl_crystal_F_000 672
_exptl_crystal_size_max 0.46
_exptl_crystal_size_mid 0.35
_exptl_crystal_size_min 0.28
_refine_diff_density_max 0.172
_refine_diff_density_min -0.195
_refine_diff_density_rms 0.035
_refine_ls_extinction_method none
_refine_ls_goodness_of_fit_ref 1.023
_refine_ls_hydrogen_treatment mixed
_refine_ls_matrix_type full
_refine_ls_number_parameters 221
_refine_ls_number_reflns 4085
_refine_ls_number_restraints 0
_refine_ls_restrained_S_all 1.023
_refine_ls_R_factor_all 0.0767
_refine_ls_R_factor_gt 0.0461
_refine_ls_shift/su_max 0.000
_refine_ls_shift/su_mean 0.000
_refine_ls_structure_factor_coef Fsqd
_refine_ls_weighting_details 'w=1/[\s^2^(Fo^2^)+(0.0430P)^2^+0.2120P] where P=(Fo^2^+2Fc^2^)/3'
_refine_ls_weighting_scheme calc
_refine_ls_wR_factor_gt 0.1010
_refine_ls_wR_factor_ref 0.1174
_reflns_Friedel_coverage 0.000
_reflns_number_gt 2710
_reflns_number_total 4085
_reflns_threshold_expression 'I > 2\s(I)'
_cod_data_source_file c8sc04303e2.cif
_cod_data_source_block 1b_320k
_cod_depositor_comments 'Adding full bibliography for 1550083--1550094.cif.'
_cod_original_cell_volume 1534.09(9)
_cod_database_code 1550094
_shelx_shelxl_version_number 2017/1
_chemical_oxdiff_formula 'C20 H16 F2 O1'
_shelx_space_group_comment
;
The symmetry employed for this shelxl refinement is uniquely defined
by the following loop, which should always be used as a source of
symmetry information in preference to the above space-group names.
They are only intended as comments.
;
_reflns_odcompleteness_completeness 99.95
_reflns_odcompleteness_iscentric 1
_reflns_odcompleteness_theta 31.44
_olex2_refinement_description
;
1. Fixed Uiso
 At 1.2 times of:
  All C(H) groups
2.a Ternary CH refined with riding coordinates:
 C3(H3), C9(H9), C4(H4)
2.b Aromatic/amide H refined with riding coordinates:
 C21(H21), C6(H6), C5(H5), C11(H11), C7(H7), C20(H20), C17(H17), C15(H15),
 C8(H8), C18(H18), C12(H12), C14(H14)
;
_olex2_submission_special_instructions 'No special instructions were received'

loop_
_space_group_symop_operation_xyz
'x, y, z'
'-x+1/2, y+1/2, -z+1/2'
'-x, -y, -z'
'x-1/2, -y-1/2, z-1/2'

loop_
_atom_site_label
_atom_site_type_symbol
_atom_site_fract_x
_atom_site_fract_y
_atom_site_fract_z
_atom_site_U_iso_or_equiv
_atom_site_adp_type
_atom_site_occupancy
_atom_site_site_symmetry_order
_atom_site_calc_flag
_atom_site_refinement_flags_posn
C2 C 0.40024(14) 0.5015(2) 0.09975(5) 0.0383(3) Uani 1 1 d .
O1 O 0.43876(13) 0.71754(16) 0.11120(4) 0.0518(3) Uani 1 1 d .
C1 C 0.32398(14) 0.4077(2) 0.15063(5) 0.0411(3) Uani 1 1 d .
C16 C 0.53122(14) 0.3817(2) 0.08810(5) 0.0380(3) Uani 1 1 d .
C10 C 0.42097(16) 0.3930(2) 0.19812(5) 0.0451(3) Uani 1 1 d .
C3 C 0.30322(15) 0.5018(2) 0.05252(6) 0.0444(3) Uani 1 1 d .
H3 H 0.340893 0.551011 0.018430 0.053 Uiso 1 1 calc R
C21 C 0.52888(15) 0.1824(2) 0.06365(6) 0.0435(3) Uani 1 1 d .
H21 H 0.445720 0.124273 0.053075 0.052 Uiso 1 1 calc R
C6 C 0.25508(15) 0.1978(2) 0.13698(6) 0.0473(4) Uani 1 1 d .
H6 H 0.256643 0.087076 0.161830 0.057 Uiso 1 1 calc R
C5 C 0.19258(15) 0.1696(2) 0.09012(7) 0.0518(4) Uani 1 1 d .
H5 H 0.145153 0.043480 0.083753 0.062 Uiso 1 1 calc R
C11 C 0.49824(17) 0.2100(3) 0.20703(6) 0.0523(4) Uani 1 1 d .
H11 H 0.487857 0.093806 0.184128 0.063 Uiso 1 1 calc R
C7 C 0.20055(16) 0.5483(2) 0.16042(6) 0.0500(4) Uani 1 1 d .
H7 H 0.177589 0.585565 0.195287 0.060 Uiso 1 1 calc R
C20 C 0.64707(16) 0.0681(3) 0.05462(6) 0.0509(4) Uani 1 1 d .
H20 H 0.643889 -0.066331 0.038819 0.061 Uiso 1 1 calc R
F2 F 0.88456(10) 0.0455(2) 0.05971(5) 0.0888(4) Uani 1 1 d .
C17 C 0.65731(16) 0.4648(3) 0.10275(6) 0.0515(4) Uani 1 1 d .
H17 H 0.661974 0.597773 0.119230 0.062 Uiso 1 1 calc R
C15 C 0.44041(18) 0.5641(3) 0.23287(6) 0.0562(4) Uani 1 1 d .
H15 H 0.390523 0.688557 0.227514 0.067 Uiso 1 1 calc R
C9 C 0.16005(16) 0.5716(2) 0.06417(6) 0.0518(4) Uani 1 1 d .
H9 H 0.114159 0.657045 0.036496 0.062 Uiso 1 1 calc R
C4 C 0.19681(16) 0.3316(2) 0.04865(7) 0.0509(4) Uani 1 1 d .
H4 H 0.171021 0.285636 0.012401 0.061 Uiso 1 1 calc R
C8 C 0.12519(16) 0.6184(2) 0.11958(7) 0.0515(4) Uani 1 1 d .
H8 H 0.048051 0.699520 0.126556 0.062 Uiso 1 1 calc R
C19 C 0.76791(16) 0.1571(3) 0.06941(7) 0.0559(4) Uani 1 1 d .
C18 C 0.77624(17) 0.3526(3) 0.09317(7) 0.0612(5) Uani 1 1 d .
H18 H 0.860367 0.409764 0.102796 0.073 Uiso 1 1 calc R
F1 F 0.69443(14) 0.3591(2) 0.32403(5) 0.0947(4) Uani 1 1 d .
C13 C 0.60437(19) 0.3706(3) 0.28237(7) 0.0636(5) Uani 1 1 d .
C12 C 0.59037(18) 0.1973(3) 0.24935(7) 0.0614(5) Uani 1 1 d .
H12 H 0.641343 0.074185 0.255165 0.074 Uiso 1 1 calc R
C14 C 0.5321(2) 0.5537(3) 0.27523(7) 0.0654(5) Uani 1 1 d .
H14 H 0.544045 0.669096 0.298247 0.079 Uiso 1 1 calc R
H1 H 0.364(2) 0.795(4) 0.1108(9) 0.098(8) Uiso 1 1 d .

loop_
_atom_site_aniso_label
_atom_site_aniso_U_11
_atom_site_aniso_U_22
_atom_site_aniso_U_33
_atom_site_aniso_U_23
_atom_site_aniso_U_13
_atom_site_aniso_U_12
C2 0.0403(7) 0.0344(7) 0.0403(7) 0.0011(6) 0.0043(6) -0.0055(6)
O1 0.0556(7) 0.0345(5) 0.0652(7) 0.0014(5) 0.0033(6) -0.0079(5)
C1 0.0431(8) 0.0388(7) 0.0415(7) 0.0017(6) 0.0090(6) -0.0005(6)
C16 0.0370(7) 0.0434(7) 0.0335(6) 0.0037(6) 0.0036(5) -0.0064(6)
C10 0.0483(8) 0.0499(8) 0.0374(7) 0.0041(6) 0.0109(6) 0.0017(7)
C3 0.0417(8) 0.0489(8) 0.0425(7) 0.0033(6) 0.0031(6) -0.0005(6)
C21 0.0350(7) 0.0481(8) 0.0474(8) -0.0035(6) 0.0030(6) -0.0055(6)
C6 0.0426(8) 0.0376(7) 0.0619(9) 0.0076(7) 0.0119(7) -0.0022(6)
C5 0.0375(8) 0.0393(8) 0.0785(11) -0.0064(8) 0.0041(8) -0.0040(6)
C11 0.0569(10) 0.0538(9) 0.0462(8) 0.0050(7) 0.0091(7) 0.0035(8)
C7 0.0500(9) 0.0466(8) 0.0537(9) -0.0027(7) 0.0145(7) 0.0021(7)
C20 0.0454(9) 0.0548(9) 0.0525(9) -0.0061(7) 0.0041(7) 0.0025(7)
F2 0.0424(6) 0.1127(9) 0.1112(9) -0.0149(7) -0.0007(6) 0.0215(6)
C17 0.0459(9) 0.0580(9) 0.0506(8) -0.0060(7) -0.0015(7) -0.0117(7)
C15 0.0647(11) 0.0584(9) 0.0455(8) -0.0023(8) 0.0046(8) 0.0072(8)
C9 0.0476(9) 0.0487(8) 0.0591(9) 0.0046(7) -0.0022(7) 0.0046(7)
C4 0.0431(9) 0.0529(9) 0.0566(9) -0.0090(7) -0.0040(7) 0.0006(7)
C8 0.0442(9) 0.0427(8) 0.0677(10) -0.0013(7) 0.0086(8) 0.0053(7)
C19 0.0371(8) 0.0745(11) 0.0561(9) 0.0007(8) 0.0017(7) 0.0092(8)
C18 0.0365(9) 0.0828(12) 0.0642(10) -0.0034(9) -0.0063(7) -0.0094(8)
F1 0.0912(9) 0.1247(10) 0.0677(7) 0.0121(7) -0.0270(6) 0.0040(8)
C13 0.0584(11) 0.0890(13) 0.0433(9) 0.0106(9) -0.0004(8) -0.0007(10)
C12 0.0567(10) 0.0706(11) 0.0570(10) 0.0161(9) 0.0072(8) 0.0100(9)
C14 0.0727(12) 0.0777(12) 0.0459(9) -0.0067(9) 0.0014(8) 0.0001(10)

loop_
_atom_type_symbol
_atom_type_description
_atom_type_scat_dispersion_real
_atom_type_scat_dispersion_imag
_atom_type_scat_source
C C 0.0033 0.0016 'International Tables Vol C Tables 4.2.6.8 and 6.1.1.4'
H H 0.0000 0.0000 'International Tables Vol C Tables 4.2.6.8 and 6.1.1.4'
F F 0.0171 0.0103 'International Tables Vol C Tables 4.2.6.8 and 6.1.1.4'
O O 0.0106 0.0060 'International Tables Vol C Tables 4.2.6.8 and 6.1.1.4'

loop_
_geom_angle_atom_site_label_1
_geom_angle_atom_site_label_2
_geom_angle_atom_site_label_3
_geom_angle
O1 C2 C1 108.35(11)
O1 C2 C16 106.39(11)
O1 C2 C3 108.55(11)
C16 C2 C1 112.03(11)
C3 C2 C1 108.94(11)
C3 C2 C16 112.42(11)
C2 O1 H1 107.3(15)
C10 C1 C2 110.39(11)
C10 C1 C6 113.49(12)
C10 C1 C7 113.96(12)
C6 C1 C2 110.69(11)
C6 C1 C7 100.59(12)
C7 C1 C2 107.21(11)
C21 C16 C2 121.13(12)
C17 C16 C2 121.24(13)
C17 C16 C21 117.60(13)
C11 C10 C1 120.83(13)
C15 C10 C1 121.48(14)
C15 C10 C11 117.64(15)
C2 C3 H3 115.9
C9 C3 C2 115.78(12)
C9 C3 H3 115.9
C4 C3 C2 119.05(12)
C4 C3 H3 115.9
C4 C3 C9 64.25(10)
C16 C21 H21 119.1
C20 C21 C16 121.71(14)
C20 C21 H21 119.1
C1 C6 H6 119.5
C5 C6 C1 120.99(13)
C5 C6 H6 119.5
C6 C5 H5 119.4
C6 C5 C4 121.28(14)
C4 C5 H5 119.4
C10 C11 H11 119.3
C12 C11 C10 121.32(16)
C12 C11 H11 119.3
C1 C7 H7 119.7
C8 C7 C1 120.52(14)
C8 C7 H7 119.7
C21 C20 H20 120.8
C19 C20 C21 118.37(15)
C19 C20 H20 120.8
C16 C17 H17 119.5
C18 C17 C16 121.02(15)
C18 C17 H17 119.5
C10 C15 H15 119.2
C14 C15 C10 121.64(16)
C14 C15 H15 119.2
C3 C9 H9 116.6
C3 C9 C4 57.64(10)
C4 C9 H9 116.6
C8 C9 C3 118.03(14)
C8 C9 H9 116.6
C8 C9 C4 118.40(13)
C3 C4 C9 58.10(10)
C3 C4 H4 116.3
C5 C4 C3 118.52(14)
C5 C4 C9 118.62(13)
C5 C4 H4 116.3
C9 C4 H4 116.3
C7 C8 C9 121.81(14)
C7 C8 H8 119.1
C9 C8 H8 119.1
C20 C19 F2 118.28(16)
C20 C19 C18 122.38(15)
C18 C19 F2 119.34(15)
C17 C18 H18 120.5
C19 C18 C17 118.91(15)
C19 C18 H18 120.5
F1 C13 C12 118.58(17)
C14 C13 F1 118.69(18)
C14 C13 C12 122.73(17)
C11 C12 H12 120.9
C13 C12 C11 118.29(17)
C13 C12 H12 120.9
C15 C14 H14 120.8
C13 C14 C15 118.37(17)
C13 C14 H14 120.8

loop_
_geom_bond_atom_site_label_1
_geom_bond_atom_site_label_2
_geom_bond_distance
C2 O1 1.4333(16)
C2 C1 1.5915(18)
C2 C16 1.5195(19)
C2 C3 1.5082(19)
O1 H1 0.88(2)
C1 C10 1.516(2)
C1 C6 1.516(2)
C1 C7 1.520(2)
C16 C21 1.3896(19)
C16 C17 1.389(2)
C10 C11 1.392(2)
C10 C15 1.390(2)
C3 H3 0.9800
C3 C9 1.503(2)
C3 C4 1.496(2)
C21 H21 0.9300
C21 C20 1.384(2)
C6 H6 0.9300
C6 C5 1.327(2)
C5 H5 0.9300
C5 C4 1.450(2)
C11 H11 0.9300
C11 C12 1.386(2)
C7 H7 0.9300
C7 C8 1.328(2)
C20 H20 0.9300
C20 C19 1.359(2)
F2 C19 1.3653(18)
C17 H17 0.9300
C17 C18 1.386(2)
C15 H15 0.9300
C15 C14 1.384(2)
C9 H9 0.9800
C9 C4 1.595(2)
C9 C8 1.456(2)
C4 H4 0.9800
C8 H8 0.9300
C19 C18 1.363(3)
C18 H18 0.9300
F1 C13 1.360(2)
C13 C12 1.369(3)
C13 C14 1.359(3)
C12 H12 0.9300
C14 H14 0.9300
